data_7709367
loop_
_publ_author_name
'Hu, Lei'
'Sheng, Ming-Ming'
'Qin, Shun-Shun'
'Shi, Hua-Tian'
'Str\/omme, Maria'
'Zhang, Qian-Feng'
'Xu, Chao'

_publ_section_title
;
 Molecular surface modification of silver chalcogenolate clusters.
;
_journal_issue 8
_journal_name_full 'Dalton transactions (Cambridge, England : 2003)'
_journal_page_first 3241
_journal_page_last 3247
_journal_paper_doi 10.1039/d2dt00016d
_journal_volume 51
_journal_year 2022
_chemical_formula_moiety 'C72 H100 Ag12 F18 N6 O14 S6'
_chemical_formula_sum 'C72 H100 Ag12 F18 N6 O14 S6'
_chemical_formula_weight 3102.37
_space_group_crystal_system monoclinic
_space_group_IT_number 14
_space_group_name_Hall '-P 2yn'
_space_group_name_H-M_alt 'P 1 21/n 1'
_atom_sites_solution_hydrogens mixed
_audit_creation_date 2022-01-24
_audit_creation_method
;
Olex2 1.5
(compiled 2021.12.09 svn.r5202d8cf for OlexSys, GUI svn.r6439)
;
_audit_update_record
;
2022-01-24 deposited with the CCDC.	2022-01-25 downloaded from the CCDC.
;
_cell_angle_alpha 90
_cell_angle_beta 90.30
_cell_angle_gamma 90
_cell_formula_units_Z 2
_cell_length_a 15.995(5)
_cell_length_b 17.314(6)
_cell_length_c 18.391(6)
_cell_measurement_reflns_used 8156
_cell_measurement_temperature 296(2)
_cell_measurement_theta_max 24.2625
_cell_measurement_theta_min 2.3525
_cell_volume 5093(3)
_computing_cell_refinement 'Bruker SMART'
_computing_data_collection 'Bruker SMART'
_computing_data_reduction 'Bruker SAINT'
_computing_molecular_graphics 'Olex2 1.5 (Dolomanov et al., 2009)'
_computing_publication_material 'Olex2 1.5 (Dolomanov et al., 2009)'
_computing_structure_refinement 'XL  (Sheldrick, 2008)'
_computing_structure_solution 'SHELXL-2016/6 (Sheldrick, 2016)'
_diffrn_ambient_temperature 296.15
_diffrn_measured_fraction_theta_full 0.994
_diffrn_measured_fraction_theta_max 0.994
_diffrn_measurement_device_type 'CCD area detector'
_diffrn_measurement_method 'phi and omega scans'
_diffrn_radiation_type MoK\a
_diffrn_radiation_wavelength 0.71073
_diffrn_reflns_av_R_equivalents 0.0407
_diffrn_reflns_av_unetI/netI 0.0436
_diffrn_reflns_Laue_measured_fraction_full 0.994
_diffrn_reflns_Laue_measured_fraction_max 0.994
_diffrn_reflns_limit_h_max 19
_diffrn_reflns_limit_h_min -15
_diffrn_reflns_limit_k_max 20
_diffrn_reflns_limit_k_min -20
_diffrn_reflns_limit_l_max 19
_diffrn_reflns_limit_l_min -22
_diffrn_reflns_number 27240
_diffrn_reflns_point_group_measured_fraction_full 0.994
_diffrn_reflns_point_group_measured_fraction_max 0.994
_diffrn_reflns_theta_full 25.242
_diffrn_reflns_theta_max 25.500
_diffrn_reflns_theta_min 2.353
_exptl_absorpt_coefficient_mu 2.462
_exptl_absorpt_correction_T_max 0.639
_exptl_absorpt_correction_T_min 0.601
_exptl_absorpt_correction_type multi-scan
_exptl_absorpt_process_details sadabs
_exptl_crystal_colour black
_exptl_crystal_colour_primary black
_exptl_crystal_density_diffrn 2.023
_exptl_crystal_description block
_exptl_crystal_F_000 3016
_exptl_crystal_size_max 0.23
_exptl_crystal_size_mid 0.22
_exptl_crystal_size_min 0.2
_refine_diff_density_max 0.828
_refine_diff_density_min -1.307
_refine_diff_density_rms 0.094
_refine_ls_extinction_method none
_refine_ls_goodness_of_fit_ref 1.015
_refine_ls_hydrogen_treatment constr
_refine_ls_matrix_type full
_refine_ls_number_parameters 758
_refine_ls_number_reflns 9430
_refine_ls_number_restraints 1066
_refine_ls_restrained_S_all 1.038
_refine_ls_R_factor_all 0.0594
_refine_ls_R_factor_gt 0.0387
_refine_ls_shift/su_max 0.002
_refine_ls_shift/su_mean 0.000
_refine_ls_structure_factor_coef Fsqd
_refine_ls_weighting_details 'w=1/[\s^2^(Fo^2^)+(0.0359P)^2^+9.5775P] where P=(Fo^2^+2Fc^2^)/3'
_refine_ls_weighting_scheme calc
_refine_ls_wR_factor_gt 0.0862
_refine_ls_wR_factor_ref 0.0983
_reflns_Friedel_coverage 0.000
_reflns_number_gt 6951
_reflns_number_total 9430
_reflns_threshold_expression 'I > 2\s(I)'
_cod_data_source_file d2dt00016d2.cif
_cod_data_source_block p21
_cod_depositor_comments 'Adding full bibliography for 7709363--7709369.cif.'
_cod_database_code 7709367
_shelx_shelxl_version_number 2018/3
_shelx_space_group_comment
;
The symmetry employed for this shelxl refinement is uniquely defined
by the following loop, which should always be used as a source of
symmetry information in preference to the above space-group names.
They are only intended as comments.
;
_shelx_estimated_absorpt_t_max 0.639
_shelx_estimated_absorpt_t_min 0.601
_olex2_refinement_description
;
1. Fixed Uiso
 At 1.2 times of:
  All C(H) groups, All C(H,H) groups, All C(H,H,H,H) groups
 At 1.5 times of:
  All C(H,H,H) groups, All O(H,H) groups
2. Restrained distances
 C9-C10
 1.52 with sigma of 0.001
 Ag5-N2 \\sim Ag5-N2A
 with sigma of 0.02
 N2-C20 \\sim N2A-C20A
 with sigma of 0.02
 N2-C24 \\sim N2A-C24A
 with sigma of 0.02
 C21-C23 \\sim C21A-C23A
 with sigma of 0.04
 C18-C19 \\sim C18A-C19A
 with sigma of 0.02
 C22-C24 \\sim C22A-C24A
 with sigma of 0.04
 C19-C20 \\sim C19A-C20A
 with sigma of 0.02
 C20-C22 \\sim C20A-C22A
 with sigma of 0.04
 C20-C21 \\sim C20A-C21A
 with sigma of 0.02
 C21-C22 \\sim C21A-C22A
 with sigma of 0.02
 C19-C21 \\sim C19A-C21A
 with sigma of 0.04
 C22-C23 \\sim C22A-C23A
 with sigma of 0.02
 C23-C24 \\sim C23A-C24A
 with sigma of 0.02
 C20-C24 \\sim C20A-C24A
 with sigma of 0.04
 Ag5-C20 \\sim Ag5-C20A
 with sigma of 0.04
 Ag5-C24 \\sim Ag5-C24A
 with sigma of 0.04
 N2-C19 \\sim N2A-C19A
 with sigma of 0.04
 N2-C21 \\sim N2A-C21A
 with sigma of 0.04
 N2-C23 \\sim N2A-C23A
 with sigma of 0.04
 C18-C20 \\sim C18A-C20A
 with sigma of 0.04
 C11-C12 \\sim C11A-C12
 with sigma of 0.02
 F3-C32 \\sim F3A-C32
 with sigma of 0.02
 F1-C32 \\sim F1A-C32
 with sigma of 0.02
 F2-C32 \\sim F2A-C32
 with sigma of 0.02
 F6-C34 \\sim F6A-C34
 with sigma of 0.02
 F4-C34 \\sim F4A-C34
 with sigma of 0.02
 F5-C34 \\sim F5A-C34
 with sigma of 0.02
3. Rigid bond restraints
 All non-hydrogen atoms
 with sigma for 1-2 distances of 0.01 and sigma for 1-3 distances of 0.01
4. Uiso/Uaniso restraints and constraints
All non-hydrogen atoms have similar U: within 2A with sigma of 0.01 and sigma
for terminal atoms of 0.02 within 2A
5. Rigid body (RIGU) restrains
 N2, C18, C19, C20, C21, C22, C23, C24
 with sigma for 1-2 distances of 0.001 and sigma for 1-3 distances of 0.001
 N2A, C20A, C21A, C22A, C23A, C24A, C18A, C19A
 with sigma for 1-2 distances of 0.001 and sigma for 1-3 distances of 0.001
 C13, C12, C11
 with sigma for 1-2 distances of 0.001 and sigma for 1-3 distances of 0.001
6. Others
 Sof(N2A)=Sof(C20A)=Sof(C21A)=Sof(H21A)=Sof(C22A)=Sof(H22A)=Sof(C23A)=
 Sof(H23A)=Sof(C24A)=Sof(H24A)=Sof(C18A)=Sof(H18D)=Sof(H18E)=Sof(H18F)=
 Sof(C19A)=Sof(H19C)=Sof(H19D)=1-FVAR(1)
 Sof(N2)=Sof(C18)=Sof(H18A)=Sof(H18B)=Sof(H18C)=Sof(C19)=Sof(H19A)=Sof(H19B)=
 Sof(C20)=Sof(C21)=Sof(H21)=Sof(C22)=Sof(H22)=Sof(C23)=Sof(H23)=Sof(C24)=
 Sof(H24)=FVAR(1)
 Sof(H12C)=Sof(H12D)=Sof(C11A)=Sof(H11D)=Sof(H11E)=Sof(H11F)=1-FVAR(2)
 Sof(C11)=Sof(H11A)=Sof(H11B)=Sof(H11C)=Sof(H12A)=Sof(H12B)=FVAR(2)
 Sof(F1A)=Sof(F3A)=Sof(F2A)=1-FVAR(3)
 Sof(F1)=Sof(F2)=Sof(F3)=FVAR(3)
 Sof(F6A)=Sof(F4A)=Sof(F5A)=1-FVAR(4)
 Sof(F4)=Sof(F5)=Sof(F6)=FVAR(4)
 Sof(F8A)=Sof(F7A)=Sof(F9A)=1-FVAR(5)
 Sof(F7)=Sof(F8)=Sof(F9)=FVAR(5)
7.a Free rotating group:
 O7(H7A,H7B)
7.b Ternary CH refined with riding coordinates:
 C1(H1), C26(H26), C29(H29)
7.c Secondary CH2 refined with riding coordinates:
 C9(H9A,H9B), C12(H12A,H12B), C12(H12C,H12D), C19(H19A,H19B), C19A(H19C,H19D)
7.d Aromatic/amide H refined with riding coordinates:
 C4(H4), C5(H5), C6(H6), C7(H7), C14(H14), C15(H15), C16(H16), C17(H17),
 C21(H21), C22(H22), C23(H23), C24(H24), C21A(H21A), C22A(H22A), C23A(H23A),
 C24A(H24A)
7.e Idealised Me refined as rotating group:
 C2(H2A,H2B,H2C), C3(H3A,H3B,H3C), C10(H10A,H10B,H10C), C11(H11A,H11B,H11C),
 C18(H18A,H18B,H18C), C25(H25A,H25B,H25C), C27(H27A,H27B,H27C), C28(H28A,H28B,
 H28C), C30(H30A,H30B,H30C), C18A(H18D,H18E,H18F), C11A(H11D,H11E,H11F)
;
_olex2_submission_special_instructions 'No special instructions were received'

loop_
_space_group_symop_operation_xyz
'x, y, z'
'-x+1/2, y+1/2, -z+1/2'
'-x, -y, -z'
'x-1/2, -y-1/2, z-1/2'

loop_
_atom_site_label
_atom_site_type_symbol
_atom_site_fract_x
_atom_site_fract_y
_atom_site_fract_z
_atom_site_U_iso_or_equiv
_atom_site_adp_type
_atom_site_occupancy
_atom_site_site_symmetry_order
_atom_site_calc_flag
_atom_site_refinement_flags_posn
_atom_site_refinement_flags_adp
_atom_site_refinement_flags_occupancy
_atom_site_disorder_assembly
_atom_site_disorder_group
Ag1 Ag 0.82373(3) 0.46532(2) 1.03071(2) 0.05038(12) Uani 1 1 d . U . . .
Ag2 Ag 0.96045(3) 0.34939(3) 0.99659(2) 0.05167(12) Uani 1 1 d . U . . .
Ag3 Ag 0.85129(3) 0.63892(3) 1.05226(3) 0.05886(14) Uani 1 1 d . U . . .
Ag4 Ag 0.88699(3) 0.44789(3) 0.87642(2) 0.05788(13) Uani 1 1 d . U . . .
Ag5 Ag 0.90664(4) 0.51655(3) 1.19131(3) 0.07744(17) Uani 1 1 d D U . . .
Ag6 Ag 0.93304(3) 0.61851(3) 0.84412(4) 0.0840(2) Uani 1 1 d . U . . .
S1 S 0.82763(8) 0.56862(8) 0.93519(7) 0.0418(3) Uani 1 1 d . U . . .
S2 S 1.02267(8) 0.37179(8) 0.87339(7) 0.0429(3) Uani 1 1 d . U . . .
S3 S 0.91378(8) 0.39475(7) 1.11739(7) 0.0404(3) Uani 1 1 d . U . . .
F1 F 0.9233(9) 0.5220(8) 0.5920(6) 0.160(4) Uani 0.688(13) 1 d D U P A 1
F2 F 0.8013(7) 0.4773(10) 0.6113(7) 0.170(4) Uani 0.688(13) 1 d D U P A 1
F3 F 0.9073(9) 0.4023(7) 0.6136(5) 0.147(4) Uani 0.688(13) 1 d D U P A 1
F4 F 0.9423(9) 0.0582(5) 1.0030(7) 0.146(4) Uani 0.635(9) 1 d D U P B 1
F5 F 0.8401(7) 0.0631(7) 0.9397(8) 0.144(4) Uani 0.635(9) 1 d D U P B 1
F6 F 0.9586(9) 0.0884(6) 0.8912(6) 0.136(4) Uani 0.635(9) 1 d D U P B 1
F7 F 0.5242(5) 0.5048(6) 1.1042(6) 0.118(3) Uani 0.672(10) 1 d . U P C 1
F8 F 0.5566(6) 0.4005(8) 1.1511(6) 0.130(3) Uani 0.672(10) 1 d . U P C 1
F9 F 0.4844(8) 0.4009(8) 1.0567(9) 0.147(4) Uani 0.672(10) 1 d . U P C 1
O1 O 0.6832(3) 0.4735(3) 1.0662(3) 0.0743(12) Uani 1 1 d . U . . .
O2 O 0.6317(3) 0.3845(3) 0.9919(3) 0.0994(17) Uani 1 1 d . U . . .
O3 O 0.8489(3) 0.4491(4) 0.7537(3) 0.0933(15) Uani 1 1 d . U . . .
O4 O 0.9504(5) 0.5318(4) 0.7280(3) 0.1112(19) Uani 1 1 d . U . . .
O5 O 0.9651(4) 0.2132(3) 0.9881(3) 0.0927(15) Uani 1 1 d . U . . .
O6 O 0.8310(4) 0.2076(4) 0.9677(4) 0.133(2) Uani 1 1 d . U . . .
O7 O 0.7788(3) 0.3507(3) 0.9259(3) 0.0786(13) Uani 1 1 d G U . . .
H7A H 0.727429 0.353804 0.937198 0.118 Uiso 1 1 d G U . . .
H7B H 0.793720 0.306204 0.940498 0.118 Uiso 1 1 d G U . . .
N1 N 0.7319(3) 0.7098(3) 1.0714(3) 0.0652(13) Uani 1 1 d . U . . .
N2 N 0.7962(7) 0.5436(7) 1.2659(6) 0.0776(19) Uani 0.525(6) 1 d D U P D 1
N3 N 0.9084(4) 0.7436(3) 0.8104(3) 0.0760(15) Uani 1 1 d . U . . .
C1 C 0.7178(3) 0.5870(3) 0.9063(3) 0.0489(12) Uani 1 1 d . U . . .
H1 H 0.681628 0.577854 0.948281 0.059 Uiso 1 1 calc R U . . .
C2 C 0.6932(4) 0.5320(4) 0.8483(4) 0.0754(19) Uani 1 1 d . U . . .
H2A H 0.638098 0.544601 0.831010 0.113 Uiso 1 1 calc R U . . .
H2B H 0.693342 0.480442 0.867440 0.113 Uiso 1 1 calc R U . . .
H2C H 0.732091 0.535436 0.808884 0.113 Uiso 1 1 calc R U . . .
C3 C 0.7087(4) 0.6705(4) 0.8844(4) 0.0674(17) Uani 1 1 d . U . . .
H3A H 0.740679 0.679933 0.841258 0.101 Uiso 1 1 calc R U . . .
H3B H 0.728812 0.702989 0.922986 0.101 Uiso 1 1 calc R U . . .
H3C H 0.650889 0.681683 0.874979 0.101 Uiso 1 1 calc R U . . .
C4 C 0.9277(5) 0.7965(5) 0.8600(5) 0.0849(19) Uani 1 1 d . U . . .
H4 H 0.955811 0.780139 0.901656 0.102 Uiso 1 1 calc R U . . .
C5 C 0.9093(6) 0.8726(5) 0.8540(5) 0.111(2) Uani 1 1 d . U . . .
H5 H 0.926467 0.907938 0.889175 0.133 Uiso 1 1 calc R U . . .
C6 C 0.8659(8) 0.8948(6) 0.7960(6) 0.144(3) Uani 1 1 d . U . . .
H6 H 0.850417 0.946256 0.790630 0.172 Uiso 1 1 calc R U . . .
C7 C 0.8437(8) 0.8414(6) 0.7437(6) 0.152(3) Uani 1 1 d . U . . .
H7 H 0.813149 0.856472 0.702956 0.182 Uiso 1 1 calc R U . . .
C8 C 0.8676(7) 0.7649(5) 0.7524(5) 0.121(2) Uani 1 1 d . U . . .
C9 C 0.8209(7) 0.7010(6) 0.7016(5) 0.135(3) Uani 1 1 d D U . . .
H9A H 0.820515 0.649679 0.722846 0.162 Uiso 1 1 calc R U . . .
H9B H 0.764895 0.716120 0.686967 0.162 Uiso 1 1 calc R U . . .
C10 C 0.8849(7) 0.7102(7) 0.6415(6) 0.162(4) Uani 1 1 d D U . . .
H10A H 0.887652 0.763437 0.627145 0.243 Uiso 1 1 calc R U . . .
H10B H 0.868868 0.679160 0.600529 0.243 Uiso 1 1 calc R U . . .
H10C H 0.938776 0.693857 0.658967 0.243 Uiso 1 1 calc R U . . .
C11 C 0.8240(11) 0.8852(10) 1.1096(12) 0.135(5) Uani 0.67(2) 1 d D U P E 1
H11A H 0.778887 0.921797 1.108508 0.203 Uiso 0.67(2) 1 calc R U P E 1
H11B H 0.875875 0.911539 1.101389 0.203 Uiso 0.67(2) 1 calc R U P E 1
H11C H 0.825662 0.860213 1.156149 0.203 Uiso 0.67(2) 1 calc R U P E 1
C12 C 0.8107(5) 0.8262(5) 1.0515(6) 0.103(2) Uani 1 1 d D U . . .
H12A H 0.855801 0.788842 1.053710 0.124 Uiso 0.67(2) 1 calc R U P E 1
H12B H 0.813062 0.851427 1.004484 0.124 Uiso 0.67(2) 1 calc R U P E 1
H12C H 0.846057 0.811415 1.092191 0.124 Uiso 0.33(2) 1 calc R U P E 2
H12D H 0.838170 0.809523 1.007340 0.124 Uiso 0.33(2) 1 calc R U P E 2
C13 C 0.7286(5) 0.7842(4) 1.0578(4) 0.0766(16) Uani 1 1 d . U . . .
C14 C 0.6536(5) 0.8225(5) 1.0512(4) 0.092(2) Uani 1 1 d . U . . .
H14 H 0.652466 0.875507 1.043110 0.111 Uiso 1 1 calc R U . . .
C15 C 0.5818(6) 0.7822(6) 1.0567(5) 0.101(2) Uani 1 1 d . U . . .
H15 H 0.530859 0.807080 1.050019 0.121 Uiso 1 1 calc R U . . .
C16 C 0.5835(5) 0.7050(5) 1.0721(5) 0.092(2) Uani 1 1 d . U . . .
H16 H 0.534506 0.676755 1.077895 0.110 Uiso 1 1 calc R U . . .
C17 C 0.6602(4) 0.6711(4) 1.0786(4) 0.0740(16) Uani 1 1 d . U . . .
H17 H 0.662666 0.618450 1.088406 0.089 Uiso 1 1 calc R U . . .
C18 C 0.8858(12) 0.6219(12) 1.4306(9) 0.119(4) Uani 0.525(6) 1 d D U P D 1
H18A H 0.855973 0.668721 1.420012 0.179 Uiso 0.525(6) 1 calc R U P D 1
H18B H 0.943929 0.633513 1.438172 0.179 Uiso 0.525(6) 1 calc R U P D 1
H18C H 0.863419 0.598728 1.473729 0.179 Uiso 0.525(6) 1 calc R U P D 1
C19 C 0.8774(10) 0.5708(10) 1.3723(9) 0.091(2) Uani 0.525(6) 1 d D U P D 1
H19A H 0.888779 0.519065 1.390104 0.110 Uiso 0.525(6) 1 calc R U P D 1
H19B H 0.920115 0.583088 1.336956 0.110 Uiso 0.525(6) 1 calc R U P D 1
C20 C 0.7934(9) 0.5695(11) 1.3333(7) 0.0823(19) Uani 0.525(6) 1 d D U P D 1
C21 C 0.7205(10) 0.5927(13) 1.3682(10) 0.089(2) Uani 0.525(6) 1 d D U P D 1
H21 H 0.721939 0.610307 1.415958 0.107 Uiso 0.525(6) 1 calc R U P D 1
C22 C 0.6496(10) 0.5890(10) 1.3318(8) 0.095(2) Uani 0.525(6) 1 d D U P D 1
H22 H 0.601008 0.609658 1.351471 0.114 Uiso 0.525(6) 1 calc R U P D 1
C23 C 0.6479(11) 0.5532(11) 1.2621(10) 0.096(3) Uani 0.525(6) 1 d D U P D 1
H23 H 0.597930 0.541208 1.238589 0.115 Uiso 0.525(6) 1 calc R U P D 1
C24 C 0.7232(10) 0.5376(10) 1.2319(9) 0.088(2) Uani 0.525(6) 1 d D U P D 1
H24 H 0.723692 0.521538 1.183647 0.106 Uiso 0.525(6) 1 calc R U P D 1
C25 C 0.9319(5) 0.2729(5) 0.7855(5) 0.099(3) Uani 1 1 d . U . . .
H25A H 0.924300 0.313256 0.750290 0.148 Uiso 1 1 calc R U . . .
H25B H 0.889239 0.276459 0.821796 0.148 Uiso 1 1 calc R U . . .
H25C H 0.928336 0.223604 0.761694 0.148 Uiso 1 1 calc R U . . .
C26 C 1.0151(4) 0.2810(3) 0.8203(3) 0.0583(14) Uani 1 1 d . U . . .
H26 H 1.020381 0.238514 0.855258 0.070 Uiso 1 1 calc R U . . .
C27 C 1.0878(6) 0.2740(5) 0.7691(5) 0.107(3) Uani 1 1 d . U . . .
H27A H 1.091313 0.221944 0.751546 0.160 Uiso 1 1 calc R U . . .
H27B H 1.138526 0.287179 0.794282 0.160 Uiso 1 1 calc R U . . .
H27C H 1.079772 0.308572 0.728828 0.160 Uiso 1 1 calc R U . . .
C28 C 0.7694(4) 0.3117(5) 1.1423(5) 0.090(2) Uani 1 1 d . U . . .
H28A H 0.743954 0.360361 1.153668 0.135 Uiso 1 1 calc R U . . .
H28B H 0.741863 0.271246 1.168618 0.135 Uiso 1 1 calc R U . . .
H28C H 0.764406 0.302070 1.091007 0.135 Uiso 1 1 calc R U . . .
C29 C 0.8578(4) 0.3137(4) 1.1628(3) 0.0571(14) Uani 1 1 d . U . . .
H29 H 0.883178 0.265448 1.145922 0.069 Uiso 1 1 calc R U . . .
C30 C 0.8726(5) 0.3189(5) 1.2437(4) 0.087(2) Uani 1 1 d . U . . .
H30A H 0.847857 0.365472 1.261976 0.131 Uiso 1 1 calc R U . . .
H30B H 0.931601 0.319409 1.253391 0.131 Uiso 1 1 calc R U . . .
H30C H 0.847690 0.275097 1.267134 0.131 Uiso 1 1 calc R U . . .
C31 C 0.8942(6) 0.4867(6) 0.7125(4) 0.093(2) Uani 1 1 d . U . . .
C32 C 0.8755(8) 0.4706(8) 0.6340(5) 0.130(3) Uani 1 1 d D U . . .
C33 C 0.9009(6) 0.1817(4) 0.9704(5) 0.0795(17) Uani 1 1 d . U . . .
C34 C 0.9116(6) 0.0997(5) 0.9473(6) 0.099(2) Uani 1 1 d D U . . .
C35 C 0.5478(5) 0.4287(6) 1.0859(6) 0.098(2) Uani 1 1 d . U . . .
C36 C 0.6298(4) 0.4290(5) 1.0433(4) 0.0735(16) Uani 1 1 d . U . . .
N2A N 0.8423(8) 0.5347(7) 1.2984(6) 0.077(2) Uani 0.475(6) 1 d D U P D 2
C20A C 0.7708(10) 0.5680(13) 1.3113(8) 0.082(2) Uani 0.475(6) 1 d D U P D 2
C21A C 0.7491(11) 0.6005(14) 1.3773(10) 0.089(2) Uani 0.475(6) 1 d D U P D 2
H21A H 0.698686 0.626647 1.382596 0.107 Uiso 0.475(6) 1 calc R U P D 2
C22A C 0.8018(11) 0.5935(10) 1.4329(8) 0.093(2) Uani 0.475(6) 1 d D U P D 2
H22A H 0.789828 0.615664 1.477716 0.112 Uiso 0.475(6) 1 calc R U P D 2
C23A C 0.8762(11) 0.5519(11) 1.4225(9) 0.094(3) Uani 0.475(6) 1 d D U P D 2
H23A H 0.911702 0.541376 1.461483 0.112 Uiso 0.475(6) 1 calc R U P D 2
C24A C 0.8956(11) 0.5270(10) 1.3539(8) 0.087(2) Uani 0.475(6) 1 d D U P D 2
H24A H 0.947384 0.504131 1.345886 0.104 Uiso 0.475(6) 1 calc R U P D 2
C18A C 0.6266(11) 0.5831(12) 1.2608(12) 0.099(4) Uani 0.475(6) 1 d D U P D 2
H18D H 0.594570 0.579055 1.216693 0.149 Uiso 0.475(6) 1 calc R U P D 2
H18E H 0.619117 0.633505 1.281476 0.149 Uiso 0.475(6) 1 calc R U P D 2
H18F H 0.608107 0.544651 1.294718 0.149 Uiso 0.475(6) 1 calc R U P D 2
C19A C 0.7104(11) 0.5716(12) 1.2457(9) 0.089(2) Uani 0.475(6) 1 d D U P D 2
H19C H 0.728704 0.613004 1.214010 0.107 Uiso 0.475(6) 1 calc R U P D 2
H19D H 0.715542 0.523733 1.218711 0.107 Uiso 0.475(6) 1 calc R U P D 2
C11A C 0.804(2) 0.9081(11) 1.050(2) 0.124(6) Uani 0.33(2) 1 d D U P E 2
H11D H 0.857917 0.930355 1.042022 0.186 Uiso 0.33(2) 1 calc R U P E 2
H11E H 0.782699 0.925853 1.096162 0.186 Uiso 0.33(2) 1 calc R U P E 2
H11F H 0.766286 0.923366 1.012083 0.186 Uiso 0.33(2) 1 calc R U P E 2
F1A F 0.9283(19) 0.480(2) 0.5780(12) 0.160(5) Uani 0.312(13) 1 d D U P A 2
F3A F 0.835(2) 0.4012(13) 0.6229(11) 0.157(5) Uani 0.312(13) 1 d D U P A 2
F2A F 0.8136(15) 0.5191(15) 0.6209(15) 0.145(5) Uani 0.312(13) 1 d D U P A 2
F6A F 0.9864(10) 0.0722(11) 0.9439(15) 0.137(5) Uani 0.365(9) 1 d D U P B 2
F4A F 0.8682(15) 0.0470(10) 0.9763(13) 0.132(5) Uani 0.365(9) 1 d D U P B 2
F5A F 0.8827(15) 0.0929(10) 0.8767(9) 0.139(4) Uani 0.365(9) 1 d D U P B 2
F8A F 0.5421(13) 0.4613(18) 1.1406(14) 0.133(5) Uani 0.328(10) 1 d . U P C 2
F7A F 0.4838(14) 0.4426(14) 1.0416(15) 0.113(5) Uani 0.328(10) 1 d . U P C 2
F9A F 0.5337(12) 0.3480(13) 1.1033(13) 0.132(5) Uani 0.328(10) 1 d . U P C 2

loop_
_atom_site_aniso_label
_atom_site_aniso_U_11
_atom_site_aniso_U_22
_atom_site_aniso_U_33
_atom_site_aniso_U_23
_atom_site_aniso_U_13
_atom_site_aniso_U_12
Ag1 0.0464(2) 0.0534(3) 0.0513(3) 0.0061(2) 0.00129(18) 0.00605(19)
Ag2 0.0557(3) 0.0575(3) 0.0419(2) -0.0040(2) 0.00745(18) 0.0053(2)
Ag3 0.0538(3) 0.0560(3) 0.0666(3) -0.0068(2) -0.0093(2) 0.0035(2)
Ag4 0.0617(3) 0.0622(3) 0.0497(3) -0.0058(2) -0.0003(2) 0.0158(2)
Ag5 0.1044(4) 0.0626(3) 0.0656(3) -0.0063(3) 0.0288(3) -0.0015(3)
Ag6 0.0519(3) 0.0822(4) 0.1180(5) 0.0451(4) 0.0098(3) 0.0065(3)
S1 0.0366(7) 0.0457(7) 0.0432(7) 0.0013(6) -0.0013(5) 0.0051(5)
S2 0.0437(7) 0.0458(7) 0.0394(7) -0.0105(6) 0.0050(5) 0.0011(5)
S3 0.0404(7) 0.0452(7) 0.0356(6) 0.0037(5) 0.0042(5) -0.0039(5)
F1 0.215(7) 0.208(9) 0.055(5) -0.005(6) 0.005(5) 0.033(8)
F2 0.169(6) 0.243(11) 0.096(6) -0.036(8) -0.073(5) 0.039(7)
F3 0.181(9) 0.187(7) 0.074(5) -0.057(5) -0.018(6) 0.032(6)
F4 0.181(9) 0.074(5) 0.184(8) 0.027(5) -0.009(7) 0.029(6)
F5 0.148(7) 0.095(7) 0.188(10) -0.019(7) -0.004(6) -0.043(6)
F6 0.168(8) 0.093(6) 0.146(7) -0.043(6) 0.043(7) 0.006(6)
F7 0.072(4) 0.129(6) 0.153(7) 0.008(5) 0.038(4) 0.025(4)
F8 0.121(6) 0.146(8) 0.124(6) 0.054(6) 0.054(5) 0.005(6)
F9 0.071(5) 0.193(10) 0.177(8) -0.022(8) 0.021(5) -0.047(7)
O1 0.047(2) 0.083(3) 0.093(3) 0.005(3) 0.014(2) 0.002(2)
O2 0.071(3) 0.109(4) 0.118(5) -0.022(3) 0.012(3) 0.004(3)
O3 0.097(4) 0.130(4) 0.053(3) -0.015(3) -0.019(2) 0.015(3)
O4 0.140(5) 0.124(5) 0.069(4) 0.007(3) -0.005(3) 0.002(4)
O5 0.124(4) 0.061(3) 0.093(4) 0.000(2) -0.008(3) -0.009(3)
O6 0.119(4) 0.089(4) 0.192(7) 0.011(4) 0.026(5) 0.032(4)
O7 0.064(3) 0.065(3) 0.107(4) -0.003(3) 0.006(3) -0.007(2)
N1 0.068(3) 0.068(3) 0.059(3) -0.006(3) 0.004(2) 0.018(2)
N2 0.099(4) 0.073(4) 0.061(3) -0.001(4) 0.023(3) 0.006(4)
N3 0.075(3) 0.070(3) 0.082(4) 0.030(3) -0.005(3) 0.011(3)
C1 0.034(2) 0.061(3) 0.052(3) 0.003(2) -0.001(2) 0.002(2)
C2 0.052(4) 0.086(4) 0.088(5) -0.016(4) -0.021(3) 0.002(3)
C3 0.064(4) 0.068(4) 0.070(4) 0.011(3) -0.011(3) 0.016(3)
C4 0.086(4) 0.084(4) 0.085(4) 0.023(3) -0.009(4) 0.015(4)
C5 0.139(6) 0.084(4) 0.110(5) 0.004(4) -0.022(5) 0.020(4)
C6 0.209(7) 0.086(5) 0.135(6) 0.013(4) -0.051(6) 0.039(5)
C7 0.225(7) 0.102(5) 0.128(6) 0.023(5) -0.075(6) 0.038(5)
C8 0.166(6) 0.088(4) 0.108(5) 0.029(4) -0.044(4) 0.021(4)
C9 0.174(8) 0.115(6) 0.116(6) 0.017(5) -0.012(5) 0.018(6)
C10 0.162(10) 0.150(9) 0.174(9) 0.004(8) 0.023(7) 0.019(8)
C11 0.130(9) 0.107(8) 0.170(10) -0.032(8) 0.009(9) -0.004(7)
C12 0.099(4) 0.081(4) 0.130(6) -0.003(4) 0.020(4) 0.010(3)
C13 0.086(3) 0.069(3) 0.075(4) 0.003(3) 0.013(3) 0.024(3)
C14 0.096(4) 0.091(4) 0.089(5) 0.007(4) 0.007(4) 0.036(4)
C15 0.083(4) 0.117(5) 0.103(5) 0.001(5) 0.002(4) 0.043(4)
C16 0.072(4) 0.109(5) 0.094(5) -0.011(4) 0.005(4) 0.015(4)
C17 0.070(3) 0.082(4) 0.070(4) -0.010(3) 0.001(3) 0.007(3)
C18 0.137(9) 0.132(8) 0.088(6) -0.026(6) -0.006(6) 0.016(8)
C19 0.108(4) 0.099(5) 0.068(4) -0.001(4) 0.015(4) 0.004(5)
C20 0.103(4) 0.083(4) 0.062(3) -0.003(3) 0.022(3) 0.008(4)
C21 0.106(4) 0.093(5) 0.069(4) -0.012(4) 0.025(3) 0.009(4)
C22 0.105(4) 0.101(5) 0.081(4) -0.010(4) 0.022(4) 0.013(5)
C23 0.102(4) 0.102(7) 0.084(5) -0.014(5) 0.015(4) 0.013(5)
C24 0.104(4) 0.087(6) 0.075(4) -0.012(4) 0.015(3) 0.011(5)
C25 0.102(5) 0.088(5) 0.106(6) -0.047(5) -0.027(5) -0.005(4)
C26 0.067(3) 0.050(3) 0.058(3) -0.020(3) 0.010(3) -0.004(3)
C27 0.127(6) 0.090(5) 0.105(6) -0.058(5) 0.055(5) -0.016(5)
C28 0.067(4) 0.104(6) 0.100(5) 0.032(5) 0.001(4) -0.030(4)
C29 0.057(3) 0.056(3) 0.058(3) 0.013(3) 0.013(3) -0.010(3)
C30 0.103(5) 0.101(6) 0.057(4) 0.030(4) 0.008(4) -0.021(4)
C31 0.105(5) 0.128(6) 0.047(3) -0.009(4) -0.015(3) 0.034(4)
C32 0.152(6) 0.179(7) 0.060(4) -0.014(4) -0.023(4) 0.033(5)
C33 0.096(4) 0.050(3) 0.092(4) 0.005(3) 0.012(4) 0.000(3)
C34 0.113(5) 0.058(4) 0.126(5) -0.007(4) 0.009(4) -0.002(3)
C35 0.060(4) 0.128(5) 0.106(5) 0.004(4) 0.018(3) -0.008(4)
C36 0.051(3) 0.086(4) 0.083(4) 0.007(3) 0.011(3) 0.005(3)
N2A 0.099(4) 0.075(4) 0.057(3) 0.001(4) 0.023(3) 0.004(4)
C20A 0.101(4) 0.080(4) 0.066(3) -0.004(4) 0.023(3) 0.007(4)
C21A 0.107(5) 0.093(5) 0.067(4) -0.008(4) 0.023(3) 0.011(5)
C22A 0.112(5) 0.101(5) 0.067(4) -0.006(4) 0.020(4) 0.006(4)
C23A 0.111(5) 0.106(6) 0.063(4) -0.005(5) 0.015(4) 0.008(5)
C24A 0.107(5) 0.092(6) 0.062(4) 0.000(4) 0.017(3) 0.007(5)
C18A 0.102(5) 0.095(9) 0.101(8) -0.004(8) 0.018(5) 0.011(6)
C19A 0.103(4) 0.091(6) 0.072(4) -0.006(4) 0.018(4) 0.011(5)
C11A 0.128(13) 0.086(8) 0.157(15) 0.007(13) 0.011(13) -0.004(9)
F1A 0.211(9) 0.214(13) 0.055(7) -0.039(10) 0.000(7) 0.038(10)
F3A 0.191(11) 0.200(9) 0.079(8) -0.048(8) -0.041(9) 0.021(9)
F2A 0.153(9) 0.203(11) 0.079(9) -0.011(10) -0.065(7) 0.027(9)
F6A 0.139(8) 0.085(8) 0.188(12) -0.017(10) 0.023(8) 0.038(6)
F4A 0.162(10) 0.062(6) 0.174(11) 0.017(8) 0.006(10) -0.022(8)
F5A 0.182(11) 0.100(8) 0.134(8) -0.033(7) -0.003(8) 0.000(9)
F8A 0.095(9) 0.176(11) 0.127(9) -0.014(9) 0.044(7) -0.008(10)
F7A 0.048(6) 0.147(11) 0.146(9) 0.029(9) 0.020(6) 0.000(9)
F9A 0.109(9) 0.145(8) 0.142(10) 0.047(8) 0.025(8) -0.033(8)

loop_
_atom_type_symbol
_atom_type_description
_atom_type_scat_dispersion_real
_atom_type_scat_dispersion_imag
_atom_type_scat_source
C C 0.0033 0.0016 'International Tables Vol C Tables 4.2.6.8 and 6.1.1.4'
H H 0.0000 0.0000 'International Tables Vol C Tables 4.2.6.8 and 6.1.1.4'
Ag Ag -0.8971 1.1015 'International Tables Vol C Tables 4.2.6.8 and 6.1.1.4'
F F 0.0171 0.0103 'International Tables Vol C Tables 4.2.6.8 and 6.1.1.4'
N N 0.0061 0.0033 'International Tables Vol C Tables 4.2.6.8 and 6.1.1.4'
O O 0.0106 0.0060 'International Tables Vol C Tables 4.2.6.8 and 6.1.1.4'
S S 0.1246 0.1234 'International Tables Vol C Tables 4.2.6.8 and 6.1.1.4'

loop_
_geom_angle_atom_site_label_1
_geom_angle_atom_site_label_2
_geom_angle_atom_site_label_3
_geom_angle
_geom_angle_site_symmetry_1
_geom_angle_site_symmetry_3
_geom_angle_publ_flag
Ag2 Ag1 Ag3 124.89(2) . . y
Ag2 Ag1 Ag5 94.30(2) . . y
Ag3 Ag1 Ag5 64.543(16) . . y
Ag4 Ag1 Ag2 59.781(15) . . y
Ag4 Ag1 Ag3 99.803(18) . . y
Ag4 Ag1 Ag5 135.94(3) . . y
S1 Ag1 Ag2 107.83(4) . . y
S1 Ag1 Ag3 52.18(4) . . y
S1 Ag1 Ag4 53.55(4) . . y
S1 Ag1 Ag5 114.67(4) . . y
S3 Ag1 Ag2 52.22(4) . . y
S3 Ag1 Ag3 108.62(4) . . y
S3 Ag1 Ag4 111.03(4) . . y
S3 Ag1 Ag5 48.27(4) . . y
S3 Ag1 S1 142.12(5) . . y
O1 Ag1 Ag2 142.09(12) . . y
O1 Ag1 Ag3 92.40(12) . . y
O1 Ag1 Ag4 126.23(13) . . y
O1 Ag1 Ag5 96.52(13) . . y
O1 Ag1 S1 100.32(12) . . y
O1 Ag1 S3 113.99(12) . . y
Ag1 Ag2 Ag3 134.94(2) . 3_767 y
Ag4 Ag2 Ag1 60.05(2) . . y
Ag4 Ag2 Ag3 97.10(2) . 3_767 y
S2 Ag2 Ag1 111.95(4) . . y
S2 Ag2 Ag3 49.39(3) . 3_767 y
S2 Ag2 Ag4 53.66(4) . . y
S3 Ag2 Ag1 51.97(3) . . y
S3 Ag2 Ag3 121.89(3) . 3_767 y
S3 Ag2 Ag4 111.05(4) . . y
S3 Ag2 S2 152.15(5) . . y
O5 Ag2 Ag1 134.09(15) . . y
O5 Ag2 Ag3 90.85(15) . 3_767 y
O5 Ag2 Ag4 121.74(14) . . y
O5 Ag2 S2 94.68(14) . . y
O5 Ag2 S3 112.68(14) . . y
Ag1 Ag3 Ag2 99.385(17) . 3_767 y
S1 Ag3 Ag1 52.40(3) . . y
S1 Ag3 Ag2 85.78(3) . 3_767 y
S2 Ag3 Ag1 96.66(4) 3_767 . y
S2 Ag3 Ag2 51.42(4) 3_767 3_767 y
S2 Ag3 S1 124.55(5) 3_767 . y
N1 Ag3 Ag1 115.13(15) . . y
N1 Ag3 Ag2 143.58(15) . 3_767 y
N1 Ag3 S1 105.66(14) . . y
N1 Ag3 S2 129.78(14) . 3_767 y
Ag1 Ag4 Ag6 99.50(2) . . y
Ag2 Ag4 Ag1 60.17(2) . . y
Ag2 Ag4 Ag6 125.80(2) . . y
S1 Ag4 Ag1 52.60(3) . . y
S1 Ag4 Ag2 107.32(4) . . y
S1 Ag4 Ag6 52.23(4) . . y
S1 Ag4 S2 139.26(4) . . y
S1 Ag4 O7 97.67(12) . . y
S2 Ag4 Ag1 111.19(3) . . y
S2 Ag4 Ag2 52.75(3) . . y
S2 Ag4 Ag6 106.62(4) . . y
S2 Ag4 O7 104.13(12) . . y
O3 Ag4 Ag1 144.78(14) . . y
O3 Ag4 Ag2 144.08(14) . . y
O3 Ag4 Ag6 82.39(16) . . y
O3 Ag4 S1 107.93(14) . . y
O3 Ag4 S2 101.66(14) . . y
O3 Ag4 O7 100.0(2) . . y
O7 Ag4 Ag1 60.51(13) . . y
O7 Ag4 Ag2 68.52(12) . . y
O7 Ag4 Ag6 147.98(11) . . y
S2 Ag5 Ag1 87.92(4) 3_767 . y
S3 Ag5 Ag1 47.13(3) . . y
S3 Ag5 S2 111.35(5) . 3_767 y
N2 Ag5 Ag1 106.2(3) . . y
N2 Ag5 S2 118.1(3) . 3_767 y
N2 Ag5 S3 122.2(3) . . y
N2A Ag5 Ag1 128.9(3) . . y
N2A Ag5 S3 127.9(3) . . y
S1 Ag6 Ag4 52.38(3) . . y
S1 Ag6 S3 115.23(5) . 3_767 y
S3 Ag6 Ag4 95.14(3) 3_767 . y
N3 Ag6 Ag4 155.92(15) . . y
N3 Ag6 S1 112.82(16) . . y
N3 Ag6 S3 108.89(15) . 3_767 y
Ag1 S1 Ag4 73.85(4) . . ?
Ag1 S1 Ag6 136.47(5) . . ?
Ag3 S1 Ag1 75.42(5) . . ?
Ag3 S1 Ag4 135.39(5) . . ?
Ag3 S1 Ag6 107.75(6) . . ?
Ag6 S1 Ag4 75.39(4) . . ?
C1 S1 Ag1 107.15(19) . . ?
C1 S1 Ag3 107.54(19) . . ?
C1 S1 Ag4 111.93(19) . . ?
C1 S1 Ag6 112.56(19) . . ?
Ag2 S2 Ag4 73.59(4) . . ?
Ag2 S2 Ag5 136.09(6) . 3_767 ?
Ag3 S2 Ag2 79.19(5) 3_767 . ?
Ag3 S2 Ag4 137.02(6) 3_767 . ?
Ag3 S2 Ag5 87.23(5) 3_767 3_767 ?
Ag5 S2 Ag4 89.88(5) 3_767 . ?
C26 S2 Ag2 108.6(2) . . ?
C26 S2 Ag3 106.4(2) . 3_767 ?
C26 S2 Ag4 113.5(2) . . ?
C26 S2 Ag5 115.3(2) . 3_767 ?
Ag1 S3 Ag2 75.82(4) . . ?
Ag1 S3 Ag5 84.60(5) . . ?
Ag1 S3 Ag6 141.15(5) . 3_767 ?
Ag2 S3 Ag5 140.07(6) . . ?
Ag2 S3 Ag6 85.81(5) . 3_767 ?
Ag5 S3 Ag6 88.38(5) . 3_767 ?
C29 S3 Ag1 112.5(2) . . ?
C29 S3 Ag2 108.1(2) . . ?
C29 S3 Ag5 111.5(2) . . ?
C29 S3 Ag6 105.7(2) . 3_767 ?
C36 O1 Ag1 122.2(5) . . ?
C31 O3 Ag4 116.5(5) . . ?
C33 O5 Ag2 116.3(5) . . ?
Ag4 O7 H7A 134.1 . . ?
Ag4 O7 H7B 120.9 . . ?
H7A O7 H7B 104.5 . . ?
C13 N1 Ag3 121.8(5) . . ?
C13 N1 C17 118.5(6) . . ?
C17 N1 Ag3 117.5(5) . . ?
C20 N2 Ag5 131.4(10) . . ?
C20 N2 C24 115.9(12) . . ?
C24 N2 Ag5 112.4(9) . . ?
C4 N3 Ag6 115.3(5) . . ?
C8 N3 Ag6 125.2(6) . . ?
C8 N3 C4 118.8(7) . . ?
S1 C1 H1 108.0 . . ?
C2 C1 S1 110.1(4) . . ?
C2 C1 H1 108.0 . . ?
C2 C1 C3 113.5(5) . . ?
C3 C1 S1 109.2(4) . . ?
C3 C1 H1 108.0 . . ?
C1 C2 H2A 109.5 . . ?
C1 C2 H2B 109.5 . . ?
C1 C2 H2C 109.5 . . ?
H2A C2 H2B 109.5 . . ?
H2A C2 H2C 109.5 . . ?
H2B C2 H2C 109.5 . . ?
C1 C3 H3A 109.5 . . ?
C1 C3 H3B 109.5 . . ?
C1 C3 H3C 109.5 . . ?
H3A C3 H3B 109.5 . . ?
H3A C3 H3C 109.5 . . ?
H3B C3 H3C 109.5 . . ?
N3 C4 H4 117.8 . . ?
N3 C4 C5 124.4(8) . . ?
C5 C4 H4 117.8 . . ?
C4 C5 H5 121.3 . . ?
C6 C5 C4 117.3(10) . . ?
C6 C5 H5 121.3 . . ?
C5 C6 H6 120.1 . . ?
C5 C6 C7 119.9(10) . . ?
C7 C6 H6 120.1 . . ?
C6 C7 H7 120.3 . . ?
C6 C7 C8 119.3(9) . . ?
C8 C7 H7 120.3 . . ?
N3 C8 C7 120.1(10) . . ?
N3 C8 C9 120.3(8) . . ?
C7 C8 C9 117.3(9) . . ?
C8 C9 H9A 113.3 . . ?
C8 C9 H9B 113.3 . . ?
H9A C9 H9B 110.6 . . ?
C10 C9 C8 92.1(9) . . ?
C10 C9 H9A 113.3 . . ?
C10 C9 H9B 113.3 . . ?
C9 C10 H10A 109.5 . . ?
C9 C10 H10B 109.5 . . ?
C9 C10 H10C 109.5 . . ?
H10A C10 H10B 109.5 . . ?
H10A C10 H10C 109.5 . . ?
H10B C10 H10C 109.5 . . ?
H11A C11 H11B 109.5 . . ?
H11A C11 H11C 109.5 . . ?
H11B C11 H11C 109.5 . . ?
C12 C11 H11A 109.5 . . ?
C12 C11 H11B 109.5 . . ?
C12 C11 H11C 109.5 . . ?
C11 C12 H12A 108.9 . . ?
C11 C12 H12B 108.9 . . ?
C11 C12 C13 113.4(9) . . ?
H12A C12 H12B 107.7 . . ?
H12C C12 H12D 107.6 . . ?
C13 C12 H12A 108.9 . . ?
C13 C12 H12B 108.9 . . ?
C13 C12 H12C 108.6 . . ?
C13 C12 H12D 108.6 . . ?
C11A C12 H12C 108.6 . . ?
C11A C12 H12D 108.6 . . ?
C11A C12 C13 114.6(15) . . ?
N1 C13 C12 117.0(6) . . ?
N1 C13 C14 121.6(8) . . ?
C14 C13 C12 121.4(7) . . ?
C13 C14 H14 120.4 . . ?
C15 C14 C13 119.1(8) . . ?
C15 C14 H14 120.4 . . ?
C14 C15 H15 119.8 . . ?
C14 C15 C16 120.4(8) . . ?
C16 C15 H15 119.8 . . ?
C15 C16 H16 121.5 . . ?
C17 C16 C15 117.1(8) . . ?
C17 C16 H16 121.5 . . ?
N1 C17 C16 123.2(8) . . ?
N1 C17 H17 118.4 . . ?
C16 C17 H17 118.4 . . ?
H18A C18 H18B 109.5 . . ?
H18A C18 H18C 109.5 . . ?
H18B C18 H18C 109.5 . . ?
C19 C18 H18A 109.5 . . ?
C19 C18 H18B 109.5 . . ?
C19 C18 H18C 109.5 . . ?
C18 C19 H19A 108.1 . . ?
C18 C19 H19B 108.1 . . ?
C18 C19 C20 117.0(14) . . ?
H19A C19 H19B 107.3 . . ?
C20 C19 H19A 108.1 . . ?
C20 C19 H19B 108.1 . . ?
N2 C20 C19 114.5(11) . . ?
N2 C20 C21 124.3(15) . . ?
C21 C20 C19 121.2(13) . . ?
C20 C21 H21 120.9 . . ?
C22 C21 C20 118.3(15) . . ?
C22 C21 H21 120.9 . . ?
C21 C22 H22 120.3 . . ?
C21 C22 C23 119.4(14) . . ?
C23 C22 H22 120.3 . . ?
C22 C23 H23 121.9 . . ?
C24 C23 C22 116.2(16) . . ?
C24 C23 H23 121.9 . . ?
N2 C24 C23 125.0(15) . . ?
N2 C24 H24 117.5 . . ?
C23 C24 H24 117.5 . . ?
H25A C25 H25B 109.5 . . ?
H25A C25 H25C 109.5 . . ?
H25B C25 H25C 109.5 . . ?
C26 C25 H25A 109.5 . . ?
C26 C25 H25B 109.5 . . ?
C26 C25 H25C 109.5 . . ?
S2 C26 H26 106.6 . . ?
C25 C26 S2 111.4(5) . . ?
C25 C26 H26 106.6 . . ?
C25 C26 C27 114.6(7) . . ?
C27 C26 S2 110.4(4) . . ?
C27 C26 H26 106.6 . . ?
C26 C27 H27A 109.5 . . ?
C26 C27 H27B 109.5 . . ?
C26 C27 H27C 109.5 . . ?
H27A C27 H27B 109.5 . . ?
H27A C27 H27C 109.5 . . ?
H27B C27 H27C 109.5 . . ?
H28A C28 H28B 109.5 . . ?
H28A C28 H28C 109.5 . . ?
H28B C28 H28C 109.5 . . ?
C29 C28 H28A 109.5 . . ?
C29 C28 H28B 109.5 . . ?
C29 C28 H28C 109.5 . . ?
S3 C29 H29 107.4 . . ?
C28 C29 S3 111.6(5) . . ?
C28 C29 H29 107.4 . . ?
C28 C29 C30 113.7(6) . . ?
C30 C29 S3 108.9(4) . . ?
C30 C29 H29 107.4 . . ?
C29 C30 H30A 109.5 . . ?
C29 C30 H30B 109.5 . . ?
C29 C30 H30C 109.5 . . ?
H30A C30 H30B 109.5 . . ?
H30A C30 H30C 109.5 . . ?
H30B C30 H30C 109.5 . . ?
O3 C31 C32 112.1(10) . . ?
O4 C31 O3 128.7(8) . . ?
O4 C31 C32 119.1(11) . . ?
F1 C32 C31 107.7(11) . . ?
F2 C32 F1 105.9(13) . . ?
F2 C32 F3 110.3(13) . . ?
F2 C32 C31 119.0(11) . . ?
F3 C32 F1 101.3(11) . . ?
F3 C32 C31 111.1(9) . . ?
F1A C32 C31 126.2(17) . . ?
F1A C32 F3A 106.9(18) . . ?
F3A C32 C31 113.3(14) . . ?
F2A C32 C31 101.7(14) . . ?
F2A C32 F1A 105(2) . . ?
F2A C32 F3A 100.0(19) . . ?
O5 C33 O6 129.1(8) . . ?
O5 C33 C34 114.1(8) . . ?
O6 C33 C34 116.7(8) . . ?
F4 C34 C33 109.5(9) . . ?
F5 C34 F4 98.0(10) . . ?
F5 C34 C33 112.8(10) . . ?
F6 C34 F4 108.4(11) . . ?
F6 C34 F5 110.6(11) . . ?
F6 C34 C33 115.9(9) . . ?
F6A C34 C33 118.2(12) . . ?
F6A C34 F5A 103.2(15) . . ?
F4A C34 C33 120.1(14) . . ?
F4A C34 F6A 105.4(15) . . ?
F4A C34 F5A 98.9(15) . . ?
F5A C34 C33 108.0(10) . . ?
F7 C35 C36 110.5(8) . . ?
F8 C35 F7 99.0(10) . . ?
F8 C35 C36 112.6(8) . . ?
F9 C35 F7 104.2(11) . . ?
F9 C35 F8 109.6(11) . . ?
F9 C35 C36 118.8(11) . . ?
F8A C35 C36 121.0(13) . . ?
F8A C35 F7A 112.3(19) . . ?
F8A C35 F9A 105.3(18) . . ?
F7A C35 C36 110.3(13) . . ?
F7A C35 F9A 100.9(14) . . ?
F9A C35 C36 104.5(11) . . ?
O1 C36 C35 115.1(8) . . ?
O2 C36 O1 130.2(7) . . ?
O2 C36 C35 114.7(8) . . ?
C20A N2A Ag5 128.9(10) . . ?
C20A N2A C24A 117.5(12) . . ?
C24A N2A Ag5 111.3(9) . . ?
N2A C20A C21A 124.4(15) . . ?
N2A C20A C19A 114.9(12) . . ?
C21A C20A C19A 120.7(14) . . ?
C20A C21A H21A 120.8 . . ?
C22A C21A C20A 118.5(16) . . ?
C22A C21A H21A 120.8 . . ?
C21A C22A H22A 120.8 . . ?
C21A C22A C23A 118.5(14) . . ?
C23A C22A H22A 120.8 . . ?
C22A C23A H23A 120.6 . . ?
C24A C23A C22A 118.9(16) . . ?
C24A C23A H23A 120.6 . . ?
N2A C24A C23A 121.8(15) . . ?
N2A C24A H24A 119.1 . . ?
C23A C24A H24A 119.1 . . ?
H18D C18A H18E 109.5 . . ?
H18D C18A H18F 109.5 . . ?
H18E C18A H18F 109.5 . . ?
C19A C18A H18D 109.5 . . ?
C19A C18A H18E 109.5 . . ?
C19A C18A H18F 109.5 . . ?
C20A C19A H19C 108.1 . . ?
C20A C19A H19D 108.1 . . ?
C18A C19A C20A 116.8(15) . . ?
C18A C19A H19C 108.1 . . ?
C18A C19A H19D 108.1 . . ?
H19C C19A H19D 107.3 . . ?
C12 C11A H11D 109.5 . . ?
C12 C11A H11E 109.5 . . ?
C12 C11A H11F 109.5 . . ?
H11D C11A H11E 109.5 . . ?
H11D C11A H11F 109.5 . . ?
H11E C11A H11F 109.5 . . ?

loop_
_geom_bond_atom_site_label_1
_geom_bond_atom_site_label_2
_geom_bond_distance
_geom_bond_site_symmetry_2
_geom_bond_publ_flag
Ag1 Ag2 3.0364(9) . y
Ag1 Ag3 3.0634(11) . y
Ag1 Ag4 3.0326(11) . y
Ag1 Ag5 3.3509(12) . y
Ag1 S1 2.5080(15) . y
Ag1 S3 2.4668(14) . y
Ag1 O1 2.348(4) . y
Ag2 Ag3 3.1535(11) 3_767 y
Ag2 Ag4 3.0244(9) . y
Ag2 S2 2.5097(15) . y
Ag2 S3 2.4752(15) . y
Ag2 O5 2.365(5) . y
Ag3 S1 2.5005(15) . y
Ag3 S2 2.4371(15) 3_767 y
Ag3 N1 2.298(5) . y
Ag4 Ag6 3.1028(12) . y
Ag4 S1 2.5397(15) . y
Ag4 S2 2.5399(15) . y
Ag4 O3 2.335(5) . y
Ag4 O7 2.583(4) . y
Ag5 S2 2.5390(16) 3_767 y
Ag5 S3 2.5121(15) . y
Ag5 N2 2.291(9) . y
Ag5 N2A 2.248(10) . y
Ag6 S1 2.5345(15) . y
Ag6 S3 2.5570(15) 3_767 y
Ag6 N3 2.287(5) . y
S1 C1 1.860(5) . ?
S2 C26 1.854(5) . ?
S3 C29 1.864(6) . ?
F1 C32 1.407(15) . ?
F2 C32 1.260(14) . ?
F3 C32 1.341(14) . ?
F4 C34 1.342(12) . ?
F5 C34 1.314(13) . ?
F6 C34 1.294(12) . ?
F7 C35 1.413(14) . ?
F8 C35 1.303(13) . ?
F9 C35 1.243(14) . ?
O1 C36 1.224(9) . ?
O2 C36 1.219(9) . ?
O3 C31 1.237(11) . ?
O4 C31 1.222(11) . ?
O5 C33 1.206(9) . ?
O6 C33 1.206(9) . ?
O7 H7A 0.8500 . ?
O7 H7B 0.8501 . ?
N1 C13 1.314(8) . ?
N1 C17 1.336(9) . ?
N2 C20 1.319(13) . ?
N2 C24 1.325(16) . ?
N3 C4 1.328(9) . ?
N3 C8 1.301(10) . ?
C1 H1 0.9800 . ?
C1 C2 1.481(8) . ?
C1 C3 1.508(8) . ?
C2 H2A 0.9600 . ?
C2 H2B 0.9600 . ?
C2 H2C 0.9600 . ?
C3 H3A 0.9600 . ?
C3 H3B 0.9600 . ?
C3 H3C 0.9600 . ?
C4 H4 0.9300 . ?
C4 C5 1.356(11) . ?
C5 H5 0.9300 . ?
C5 C6 1.327(12) . ?
C6 H6 0.9300 . ?
C6 C7 1.380(14) . ?
C7 H7 0.9300 . ?
C7 C8 1.387(13) . ?
C8 C9 1.628(14) . ?
C9 H9A 0.9700 . ?
C9 H9B 0.9700 . ?
C9 C10 1.5190(11) . ?
C10 H10A 0.9600 . ?
C10 H10B 0.9600 . ?
C10 H10C 0.9600 . ?
C11 H11A 0.9600 . ?
C11 H11B 0.9600 . ?
C11 H11C 0.9600 . ?
C11 C12 1.492(15) . ?
C12 H12A 0.9700 . ?
C12 H12B 0.9700 . ?
C12 H12C 0.9700 . ?
C12 H12D 0.9700 . ?
C12 C13 1.505(11) . ?
C12 C11A 1.422(19) . ?
C13 C14 1.375(10) . ?
C14 H14 0.9300 . ?
C14 C15 1.348(12) . ?
C15 H15 0.9300 . ?
C15 C16 1.367(12) . ?
C16 H16 0.9300 . ?
C16 C17 1.365(10) . ?
C17 H17 0.9300 . ?
C18 H18A 0.9600 . ?
C18 H18B 0.9600 . ?
C18 H18C 0.9600 . ?
C18 C19 1.396(19) . ?
C19 H19A 0.9700 . ?
C19 H19B 0.9700 . ?
C19 C20 1.520(19) . ?
C20 C21 1.394(15) . ?
C21 H21 0.9300 . ?
C21 C22 1.32(2) . ?
C22 H22 0.9300 . ?
C22 C23 1.42(2) . ?
C23 H23 0.9300 . ?
C23 C24 1.357(19) . ?
C24 H24 0.9300 . ?
C25 H25A 0.9600 . ?
C25 H25B 0.9600 . ?
C25 H25C 0.9600 . ?
C25 C26 1.481(9) . ?
C26 H26 0.9800 . ?
C26 C27 1.504(9) . ?
C27 H27A 0.9600 . ?
C27 H27B 0.9600 . ?
C27 H27C 0.9600 . ?
C28 H28A 0.9600 . ?
C28 H28B 0.9600 . ?
C28 H28C 0.9600 . ?
C28 C29 1.462(9) . ?
C29 H29 0.9800 . ?
C29 C30 1.508(9) . ?
C30 H30A 0.9600 . ?
C30 H30B 0.9600 . ?
C30 H30C 0.9600 . ?
C31 C32 1.498(12) . ?
C32 F1A 1.35(2) . ?
C32 F3A 1.382(19) . ?
C32 F2A 1.320(18) . ?
C33 C34 1.492(11) . ?
C34 F6A 1.288(15) . ?
C34 F4A 1.265(17) . ?
C34 F5A 1.381(15) . ?
C35 C36 1.531(11) . ?
C35 F8A 1.16(2) . ?
C35 F7A 1.33(2) . ?
C35 F9A 1.45(2) . ?
N2A C20A 1.305(14) . ?
N2A C24A 1.334(17) . ?
C20A C21A 1.384(16) . ?
C20A C19A 1.54(2) . ?
C21A H21A 0.9300 . ?
C21A C22A 1.33(2) . ?
C22A H22A 0.9300 . ?
C22A C23A 1.406(19) . ?
C23A H23A 0.9300 . ?
C23A C24A 1.369(19) . ?
C24A H24A 0.9300 . ?
C18A H18D 0.9600 . ?
C18A H18E 0.9600 . ?
C18A H18F 0.9600 . ?
C18A C19A 1.38(2) . ?
C19A H19C 0.9700 . ?
C19A H19D 0.9700 . ?
C11A H11D 0.9600 . ?
C11A H11E 0.9600 . ?
C11A H11F 0.9600 . ?

loop_
_geom_torsion_atom_site_label_1
_geom_torsion_atom_site_label_2
_geom_torsion_atom_site_label_3
_geom_torsion_atom_site_label_4
_geom_torsion
_geom_torsion_site_symmetry_1
_geom_torsion_site_symmetry_2
_geom_torsion_site_symmetry_3
_geom_torsion_site_symmetry_4
_geom_torsion_publ_flag
Ag1 S1 C1 C2 -86.0(5) . . . . ?
Ag1 S1 C1 C3 148.7(4) . . . . ?
Ag1 S3 C29 C28 -4.5(6) . . . . ?
Ag1 S3 C29 C30 -130.9(4) . . . . ?
Ag1 O1 C36 O2 -14.9(12) . . . . ?
Ag1 O1 C36 C35 164.9(5) . . . . ?
Ag2 S2 C26 C25 83.5(6) . . . . ?
Ag2 S2 C26 C27 -147.9(5) . . . . ?
Ag2 S3 C29 C28 -86.2(5) . . . . ?
Ag2 S3 C29 C30 147.4(4) . . . . ?
Ag2 O5 C33 O6 -13.6(13) . . . . ?
Ag2 O5 C33 C34 165.0(6) . . . . ?
Ag3 S1 C1 C2 -165.7(4) . . . . ?
Ag3 S1 C1 C3 69.0(4) . . . . ?
Ag3 S2 C26 C25 167.4(5) 3_767 . . . ?
Ag3 S2 C26 C27 -64.1(6) 3_767 . . . ?
Ag3 N1 C13 C12 -18.5(9) . . . . ?
Ag3 N1 C13 C14 163.1(6) . . . . ?
Ag3 N1 C17 C16 -163.2(6) . . . . ?
Ag4 S1 C1 C2 -6.9(5) . . . . ?
Ag4 S1 C1 C3 -132.2(4) . . . . ?
Ag4 S2 C26 C25 3.8(6) . . . . ?
Ag4 S2 C26 C27 132.4(5) . . . . ?
Ag4 O3 C31 O4 -10.4(13) . . . . ?
Ag4 O3 C31 C32 168.0(6) . . . . ?
Ag5 S2 C26 C25 -97.9(5) 3_767 . . . ?
Ag5 S2 C26 C27 30.7(6) 3_767 . . . ?
Ag5 S3 C29 C28 88.6(5) . . . . ?
Ag5 S3 C29 C30 -37.9(5) . . . . ?
Ag5 N2 C20 C19 -10(3) . . . . ?
Ag5 N2 C20 C21 171.2(16) . . . . ?
Ag5 N2 C24 C23 -177.4(15) . . . . ?
Ag5 N2A C20A C21A -156.4(18) . . . . ?
Ag5 N2A C20A C19A 22(3) . . . . ?
Ag5 N2A C24A C23A 165.2(15) . . . . ?
Ag6 S1 C1 C2 75.8(5) . . . . ?
Ag6 S1 C1 C3 -49.5(5) . . . . ?
Ag6 S3 C29 C28 -176.9(5) 3_767 . . . ?
Ag6 S3 C29 C30 56.7(5) 3_767 . . . ?
Ag6 N3 C4 C5 -172.2(7) . . . . ?
Ag6 N3 C8 C7 168.7(9) . . . . ?
Ag6 N3 C8 C9 6.4(14) . . . . ?
F7 C35 C36 O1 41.8(11) . . . . ?
F7 C35 C36 O2 -138.3(9) . . . . ?
F8 C35 C36 O1 -67.9(13) . . . . ?
F8 C35 C36 O2 112.0(12) . . . . ?
F9 C35 C36 O1 162.1(12) . . . . ?
F9 C35 C36 O2 -18.0(15) . . . . ?
O3 C31 C32 F1 173.6(10) . . . . ?
O3 C31 C32 F2 53.3(19) . . . . ?
O3 C31 C32 F3 -76.3(14) . . . . ?
O3 C31 C32 F1A -156(2) . . . . ?
O3 C31 C32 F3A -21(2) . . . . ?
O3 C31 C32 F2A 85.5(19) . . . . ?
O4 C31 C32 F1 -7.8(15) . . . . ?
O4 C31 C32 F2 -128.1(16) . . . . ?
O4 C31 C32 F3 102.3(14) . . . . ?
O4 C31 C32 F1A 23(3) . . . . ?
O4 C31 C32 F3A 157.7(18) . . . . ?
O4 C31 C32 F2A -95.9(19) . . . . ?
O5 C33 C34 F4 61.6(12) . . . . ?
O5 C33 C34 F5 169.6(11) . . . . ?
O5 C33 C34 F6 -61.4(14) . . . . ?
O5 C33 C34 F6A -4(2) . . . . ?
O5 C33 C34 F4A 126.9(17) . . . . ?
O5 C33 C34 F5A -120.9(14) . . . . ?
O6 C33 C34 F4 -119.5(11) . . . . ?
O6 C33 C34 F5 -11.5(14) . . . . ?
O6 C33 C34 F6 117.4(13) . . . . ?
O6 C33 C34 F6A 174.5(17) . . . . ?
O6 C33 C34 F4A -54.2(19) . . . . ?
O6 C33 C34 F5A 57.9(15) . . . . ?
N1 C13 C14 C15 -2.1(12) . . . . ?
N2 C20 C21 C22 0(4) . . . . ?
N3 C4 C5 C6 3.0(16) . . . . ?
N3 C8 C9 C10 -108.2(11) . . . . ?
C4 N3 C8 C7 -1.0(16) . . . . ?
C4 N3 C8 C9 -163.4(8) . . . . ?
C4 C5 C6 C7 -2.1(19) . . . . ?
C5 C6 C7 C8 0(2) . . . . ?
C6 C7 C8 N3 2(2) . . . . ?
C6 C7 C8 C9 164.7(12) . . . . ?
C7 C8 C9 C10 89.0(12) . . . . ?
C8 N3 C4 C5 -1.5(13) . . . . ?
C11 C12 C13 N1 -115.2(13) . . . . ?
C11 C12 C13 C14 63.2(14) . . . . ?
C12 C13 C14 C15 179.5(8) . . . . ?
C13 N1 C17 C16 0.2(11) . . . . ?
C13 C14 C15 C16 3.1(13) . . . . ?
C14 C15 C16 C17 -2.5(13) . . . . ?
C15 C16 C17 N1 0.8(12) . . . . ?
C17 N1 C13 C12 178.9(7) . . . . ?
C17 N1 C13 C14 0.5(11) . . . . ?
C18 C19 C20 N2 156.8(18) . . . . ?
C18 C19 C20 C21 -25(3) . . . . ?
C19 C20 C21 C22 -178.9(19) . . . . ?
C20 N2 C24 C23 -3(3) . . . . ?
C20 C21 C22 C23 8(3) . . . . ?
C21 C22 C23 C24 -12(3) . . . . ?
C22 C23 C24 N2 9(3) . . . . ?
C24 N2 C20 C19 176.2(15) . . . . ?
C24 N2 C20 C21 -2(3) . . . . ?
N2A C20A C21A C22A -5(4) . . . . ?
N2A C20A C19A C18A 160.2(19) . . . . ?
C20A N2A C24A C23A 1(3) . . . . ?
C20A C21A C22A C23A -1(3) . . . . ?
C21A C20A C19A C18A -22(3) . . . . ?
C21A C22A C23A C24A 7(3) . . . . ?
C22A C23A C24A N2A -7(3) . . . . ?
C24A N2A C20A C21A 5(3) . . . . ?
C24A N2A C20A C19A -177.3(17) . . . . ?
C19A C20A C21A C22A 178(2) . . . . ?
C11A C12 C13 N1 -169(2) . . . . ?
C11A C12 C13 C14 10(2) . . . . ?
F8A C35 C36 O1 -9(2) . . . . ?
F8A C35 C36 O2 171(2) . . . . ?
F7A C35 C36 O1 124.8(15) . . . . ?
F7A C35 C36 O2 -55.3(16) . . . . ?
F9A C35 C36 O1 -127.5(13) . . . . ?
F9A C35 C36 O2 52.4(14) . . . . ?
